data_4111192
loop_
_publ_author_name
'Kazuhiro Uemura'
'Kazuya Saito'
'Susumu Kitagawa'
'Hidetoshi Kita'

_publ_section_title
;
 Hydrogen-Bonded Porous Coordination Polymers: Structural Transformation,
 Sorption Properties, and Particle Size from Kinetic Studies
;
_journal_name_full 'Journal of the American Chemical Society'
_journal_page_first 16122
_journal_page_last 16130
_journal_paper_doi 10.1021/ja064152r
_journal_volume 128
_journal_year 2006
_chemical_formula_sum 'C26 H28 Co N8 O12'
_chemical_formula_weight 703.49
_space_group_IT_number 2
_symmetry_cell_setting triclinic
_symmetry_Int_Tables_number 2
_symmetry_space_group_name_Hall '-P 1'
_symmetry_space_group_name_H-M 'P -1'
_cell_angle_alpha 107.235(5)
_cell_angle_beta 104.600(6)
_cell_angle_gamma 101.293(3)
_cell_formula_units_Z 1
_cell_length_a 8.0720(7)
_cell_length_b 9.760(1)
_cell_length_c 11.260(1)
_cell_measurement_temperature 213.2
_cell_volume 784.00(13)
_computing_data_reduction 'teXsan Ver. 1.11'
_computing_publication_material 'teXsan Ver. 1.11'
_computing_structure_refinement 'teXsan Ver. 1.10'
_computing_structure_solution SIR92
_diffrn_measured_fraction_theta_full 0.8773
_diffrn_measured_fraction_theta_max 0.8773
_diffrn_measurement_device_type 'Rigaku/MSC Mercury CCD'
_diffrn_measurement_method \w
_diffrn_radiation_type 'Mo K\a'
_diffrn_radiation_wavelength 0.7107
_diffrn_reflns_av_R_equivalents 0.028
_diffrn_reflns_limit_h_max 8
_diffrn_reflns_limit_h_min -10
_diffrn_reflns_limit_k_max 12
_diffrn_reflns_limit_k_min -11
_diffrn_reflns_limit_l_max 14
_diffrn_reflns_limit_l_min -10
_diffrn_reflns_number 4422
_diffrn_reflns_theta_full 26.69
_diffrn_reflns_theta_max 26.69
_exptl_absorpt_coefficient_mu 0.622
_exptl_absorpt_correction_T_max 0.883
_exptl_absorpt_correction_T_min 0.687
_exptl_absorpt_correction_type empirical
_exptl_absorpt_process_details REQABA
_exptl_crystal_colour orange
_exptl_crystal_density_diffrn 1.490
_exptl_crystal_description block
_exptl_crystal_size_max 0.600
_exptl_crystal_size_mid 0.200
_exptl_crystal_size_min 0.200
_refine_diff_density_max 0.69
_refine_diff_density_min -0.49
_refine_ls_extinction_method none
_refine_ls_goodness_of_fit_ref 1.901
_refine_ls_hydrogen_treatment noref
_refine_ls_number_parameters 214
_refine_ls_number_reflns 2909
_refine_ls_R_factor_gt 0.0505
_refine_ls_shift/su_max 0.0035
_refine_ls_structure_factor_coef Fsqd
_refine_ls_weighting_details 'w = 1/[\s^2^(Fo^2^) + (0.07000(Max(Fo^2^,0) + 2Fc^2^)/3)^2^]'
_refine_ls_weighting_scheme calc
_refine_ls_wR_factor_ref 0.1930
_reflns_number_gt 2686
_reflns_number_total 2909
_reflns_threshold_expression F^2^>2.0\s(F^2^)
_cod_data_source_file ja064152rsi20060624_091237_3.cif
_cod_data_source_block Co4pcnaNO3
_cod_original_cell_volume 784.0(1)
_cod_original_sg_symbol_H-M 'P -1 '
_cod_original_formula_sum 'C26 H28 Co N8 O12 '
_cod_database_code 4111192

loop_
_symmetry_equiv_pos_as_xyz
x,y,z
-x,-y,-z

loop_
_atom_site_label
_atom_site_type_symbol
_atom_site_fract_x
_atom_site_fract_y
_atom_site_fract_z
_atom_site_U_iso_or_equiv
_atom_site_adp_type
_atom_site_occupancy
_atom_site_calc_flag
_atom_site_refinement_flags
Co(1) Co 1.0000 0.0000 1.0000 0.0204(2) Uani 1.00 d S
O(1) O 1.3628(3) 0.5247(3) 0.7420(3) 0.0405(7) Uani 1.00 d .
O(2) O 1.2434(3) -0.0472(2) 1.0481(2) 0.0263(5) Uani 1.00 d .
O(3) O 1.4800(4) 0.1513(3) 0.3731(3) 0.0508(8) Uani 1.00 d .
O(4) O 1.7636(3) 0.2205(3) 0.4051(3) 0.0444(7) Uani 1.00 d .
O(5) O 1.5748(3) 0.1218(3) 0.2065(2) 0.0337(6) Uani 1.00 d .
O(6) O 1.3244(4) 0.6929(3) 0.9687(3) 0.0415(7) Uani 1.00 d .
N(1) N 1.8851(3) 0.7795(3) 0.8415(2) 0.0227(6) Uani 1.00 d .
N(2) N 1.0738(3) 0.0903(3) 0.8568(2) 0.0233(6) Uani 1.00 d .
N(3) N 1.3899(3) 0.3281(3) 0.5933(3) 0.0268(6) Uani 1.00 d .
N(4) N 1.6077(3) 0.1645(3) 0.3291(3) 0.0304(7) Uani 1.00 d .
C(1) C 1.7185(4) 0.6907(3) 0.8102(3) 0.0247(7) Uani 1.00 d .
C(2) C 1.6472(4) 0.5498(3) 0.7106(3) 0.0237(7) Uani 1.00 d .
C(3) C 1.7559(4) 0.4958(4) 0.6418(3) 0.0311(8) Uani 1.00 d .
C(4) C 1.9278(4) 0.5857(4) 0.6729(3) 0.0316(8) Uani 1.00 d .
C(5) C 1.9857(4) 0.7270(3) 0.7709(3) 0.0254(7) Uani 1.00 d .
C(6) C 1.2423(4) 0.1264(4) 0.8561(3) 0.0283(7) Uani 1.00 d .
C(7) C 1.2915(4) 0.1766(4) 0.7639(3) 0.0320(8) Uani 1.00 d .
C(8) C 1.1630(4) 0.1922(3) 0.6660(3) 0.0270(7) Uani 1.00 d .
C(9) C 0.9877(4) 0.1546(4) 0.6653(3) 0.0333(8) Uani 1.00 d .
C(10) C 0.9498(4) 0.1039(4) 0.7607(3) 0.0326(8) Uani 1.00 d .
C(11) C 1.4558(4) 0.4680(3) 0.6836(3) 0.0255(7) Uani 1.00 d .
C(12) C 1.2030(4) 0.2458(4) 0.5599(3) 0.0329(8) Uani 1.00 d .
C(13) C 1.257(1) 0.5701(7) 0.9997(7) 0.093(2) Uani 1.00 d .
H(1) H 1.6454 0.7263 0.8590 0.0297 Uiso 1.00 calc .
H(2) H 1.7130 0.3988 0.5747 0.0373 Uiso 1.00 calc .
H(3) H 2.0051 0.5511 0.6278 0.0379 Uiso 1.00 calc .
H(4) H 2.1020 0.7896 0.7888 0.0305 Uiso 1.00 calc .
H(5) H 1.3333 0.1170 0.9229 0.0340 Uiso 1.00 calc .
H(6) H 1.4132 0.2003 0.7679 0.0384 Uiso 1.00 calc .
H(7) H 0.8945 0.1637 0.5998 0.0399 Uiso 1.00 calc .
H(8) H 0.8287 0.0772 0.7575 0.0392 Uiso 1.00 calc .
H(9) H 1.4646 0.2831 0.5515 0.0322 Uiso 1.00 calc .
H(10) H 1.1316 0.3096 0.5446 0.0395 Uiso 1.00 calc .
H(11) H 1.1715 0.1607 0.4816 0.0395 Uiso 1.00 calc .
H(12) H 1.1394 0.5668 1.0024 0.1111 Uiso 1.00 calc .
H(13) H 1.2528 0.4804 0.9345 0.1111 Uiso 1.00 calc .
H(14) H 1.3319 0.5794 1.0833 0.1111 Uiso 1.00 calc .

loop_
_atom_site_aniso_label
_atom_site_aniso_U_11
_atom_site_aniso_U_22
_atom_site_aniso_U_33
_atom_site_aniso_U_12
_atom_site_aniso_U_13
_atom_site_aniso_U_23
Co(1) 0.0173(4) 0.0196(3) 0.0221(3) 0.0027(2) 0.0069(2) 0.0060(2)
O(1) 0.032(1) 0.031(1) 0.051(1) 0.003(1) 0.022(1) 0.002(1)
O(2) 0.0225(10) 0.025(1) 0.026(1) 0.0061(8) 0.0059(8) 0.0057(8)
O(3) 0.036(1) 0.062(2) 0.043(1) 0.001(1) 0.022(1) 0.005(1)
O(4) 0.028(1) 0.057(2) 0.031(1) 0.005(1) 0.0006(10) 0.004(1)
O(5) 0.030(1) 0.037(1) 0.026(1) 0.0087(10) 0.0070(9) 0.0026(9)
O(6) 0.048(1) 0.038(1) 0.041(1) 0.021(1) 0.015(1) 0.013(1)
N(1) 0.024(1) 0.021(1) 0.021(1) 0.0028(9) 0.0074(9) 0.0069(9)
N(2) 0.021(1) 0.023(1) 0.024(1) 0.0023(10) 0.0090(9) 0.0078(10)
N(3) 0.026(1) 0.023(1) 0.027(1) 0.000(1) 0.013(1) 0.005(1)
N(4) 0.028(1) 0.032(1) 0.027(1) 0.006(1) 0.010(1) 0.007(1)
C(1) 0.025(1) 0.023(1) 0.027(1) 0.006(1) 0.012(1) 0.009(1)
C(2) 0.025(1) 0.020(1) 0.025(1) 0.004(1) 0.009(1) 0.009(1)
C(3) 0.032(2) 0.026(1) 0.027(1) 0.002(1) 0.009(1) 0.003(1)
C(4) 0.028(2) 0.035(2) 0.028(2) 0.010(1) 0.014(1) 0.003(1)
C(5) 0.022(1) 0.028(1) 0.023(1) 0.005(1) 0.009(1) 0.005(1)
C(6) 0.024(1) 0.030(2) 0.032(2) 0.007(1) 0.010(1) 0.014(1)
C(7) 0.025(2) 0.034(2) 0.041(2) 0.008(1) 0.015(1) 0.016(1)
C(8) 0.034(2) 0.019(1) 0.025(1) 0.001(1) 0.012(1) 0.005(1)
C(9) 0.026(2) 0.042(2) 0.028(2) 0.003(1) 0.005(1) 0.015(1)
C(10) 0.022(1) 0.041(2) 0.031(2) 0.002(1) 0.008(1) 0.014(1)
C(11) 0.025(1) 0.022(1) 0.029(1) 0.006(1) 0.011(1) 0.009(1)
C(12) 0.030(2) 0.031(2) 0.026(2) -0.005(1) 0.005(1) 0.006(1)
C(13) 0.156(7) 0.062(3) 0.081(4) 0.032(4) 0.062(4) 0.037(3)

loop_
_atom_type_symbol
_atom_type_description
_atom_type_scat_dispersion_real
_atom_type_scat_dispersion_imag
_atom_type_scat_source
Co Co 0.349 0.972
;International Tables for Crystallography
(1992, Vol. C, Tables 4.2.6.8 and 6.1.1.1)
;
N N 0.006 0.003
;International Tables for Crystallography
(1992, Vol. C, Tables 4.2.6.8 and 6.1.1.1)
;
C C 0.003 0.002
;International Tables for Crystallography
(1992, Vol. C, Tables 4.2.6.8 and 6.1.1.1)
;
O O 0.011 0.006
;International Tables for Crystallography
(1992, Vol. C, Tables 4.2.6.8 and 6.1.1.1)
;
H H 0.000 0.000
;International Tables for Crystallography
(1992, Vol. C, Table 6.1.1.2)
;

loop_
_geom_angle_atom_site_label_1
_geom_angle_atom_site_label_2
_geom_angle_atom_site_label_3
_geom_angle
_geom_angle_site_symmetry_1
_geom_angle_site_symmetry_3
_geom_angle_publ_flag
O(2) Co(1) O(2) 180.0 . 2_757 yes
O(2) Co(1) N(1) 89.27(8) . 1_445 yes
O(2) Co(1) N(1) 90.73(8) . 2_867 yes
O(2) Co(1) N(2) 90.50(9) . . yes
O(2) Co(1) N(2) 89.50(9) . 2_757 yes
O(2) Co(1) N(1) 90.73(8) 2_757 1_445 yes
O(2) Co(1) N(1) 89.27(8) 2_757 2_867 yes
O(2) Co(1) N(2) 89.50(9) 2_757 . yes
O(2) Co(1) N(2) 90.50(9) 2_757 2_757 yes
N(1) Co(1) N(1) 180.0000(1) 1_445 2_867 yes
N(1) Co(1) N(2) 87.99(9) 1_445 . yes
N(1) Co(1) N(2) 92.01(9) 1_445 2_757 yes
N(1) Co(1) N(2) 92.01(9) 2_867 . yes
N(1) Co(1) N(2) 87.99(9) 2_867 2_757 yes
N(2) Co(1) N(2) 180.0 . 2_757 yes
Co(1) N(1) C(1) 124.1(2) 1_665 . yes
Co(1) N(1) C(5) 118.9(2) 1_665 . yes
C(1) N(1) C(5) 117.0(2) . . yes
Co(1) N(2) C(6) 122.4(2) . . yes
Co(1) N(2) C(10) 121.3(2) . . yes
C(6) N(2) C(10) 116.2(3) . . yes
C(11) N(3) C(12) 119.5(3) . . yes
O(3) N(4) O(4) 120.5(3) . . yes
O(3) N(4) O(5) 119.0(3) . . yes
O(4) N(4) O(5) 120.5(3) . . yes
N(1) C(1) C(2) 123.8(3) . . yes
C(1) C(2) C(3) 118.1(3) . . yes
C(1) C(2) C(11) 117.2(3) . . yes
C(3) C(2) C(11) 124.7(3) . . yes
C(2) C(3) C(4) 118.8(3) . . yes
C(3) C(4) C(5) 119.1(3) . . yes
N(1) C(5) C(4) 123.1(3) . . yes
N(2) C(6) C(7) 123.8(3) . . yes
C(6) C(7) C(8) 119.6(3) . . yes
C(7) C(8) C(9) 117.2(3) . . yes
C(7) C(8) C(12) 123.7(3) . . yes
C(9) C(8) C(12) 119.1(3) . . yes
C(8) C(9) C(10) 119.5(3) . . yes
N(2) C(10) C(9) 123.7(3) . . yes
O(1) C(11) N(3) 120.7(3) . . yes
O(1) C(11) C(2) 122.0(3) . . yes
N(3) C(11) C(2) 117.3(3) . . yes
N(3) C(12) C(8) 114.1(3) . . yes

loop_
_geom_bond_atom_site_label_1
_geom_bond_atom_site_label_2
_geom_bond_distance
_geom_bond_site_symmetry_2
_geom_bond_publ_flag
Co(1) O(2) 2.082(2) . yes
Co(1) O(2) 2.082(2) 2_757 yes
Co(1) N(1) 2.187(2) 1_445 yes
Co(1) N(1) 2.187(2) 2_867 yes
Co(1) N(2) 2.203(2) . yes
Co(1) N(2) 2.203(2) 2_757 yes
O(1) C(11) 1.223(4) . yes
O(3) N(4) 1.252(4) . yes
O(4) N(4) 1.235(4) . yes
O(5) N(4) 1.257(4) . yes
O(6) C(13) 1.395(7) . yes
N(1) C(1) 1.344(4) . yes
N(1) C(5) 1.342(4) . yes
N(2) C(6) 1.340(4) . yes
N(2) C(10) 1.334(4) . yes
N(3) C(11) 1.342(4) . yes
N(3) C(12) 1.457(4) . yes
C(1) C(2) 1.389(4) . yes
C(2) C(3) 1.389(5) . yes
C(2) C(11) 1.501(4) . yes
C(3) C(4) 1.383(5) . yes
C(4) C(5) 1.387(4) . yes
C(6) C(7) 1.382(4) . yes
C(7) C(8) 1.378(4) . yes
C(8) C(9) 1.387(4) . yes
C(8) C(12) 1.517(4) . yes
C(9) C(10) 1.383(5) . yes
